data_4074614
loop_
_publ_author_name
'Yin, Gang-Qiang'
'Wei, Qiao-Hua'
'Zhang, Li-Yi'
'Chen, Zhong-Ning'

_publ_section_title
;
 Luminescent PtII&#x2212;MI(M = Cu, Ag, Au) Heteronuclear Alkynyl
 Complexes Prepared by Reaction of [Pt(C&#x22EE;CR)4]2-with
 [M2(dppm)2]2+(dppm = Bis(diphenylphosphino)methane)
;
_journal_issue 3
_journal_name_full Organometallics
_journal_page_first 580
_journal_paper_doi 10.1021/om050620e
_journal_volume 25
_journal_year 2006
_chemical_formula_sum 'C69 H60 Cl3 Cu N0 O6 P4 Pt'
_chemical_formula_weight 1474.03
_chemical_name_systematic
; 
 ? 
;
_space_group_IT_number 14
_symmetry_cell_setting monoclinic
_symmetry_space_group_name_Hall '-P 2ybc'
_symmetry_space_group_name_H-M 'P 1 21/c 1'
_atom_sites_solution_hydrogens geom
_atom_sites_solution_primary direct
_atom_sites_solution_secondary difmap
_audit_creation_method SHELXL-97
_cell_angle_alpha 90.00
_cell_angle_beta 97.952(2)
_cell_angle_gamma 90.00
_cell_formula_units_Z 4
_cell_length_a 19.752(4)
_cell_length_b 15.376(3)
_cell_length_c 21.190(5)
_cell_measurement_reflns_used 14880
_cell_measurement_temperature 293(2)
_cell_measurement_theta_max 25.03
_cell_measurement_theta_min 1.64
_cell_volume 6374(2)
_computing_cell_refinement 'Siemens SMART & SAINT'
_computing_data_collection 'Siemens SMART'
_computing_data_reduction 'Siemens XPREP'
_computing_molecular_graphics 'Bruker SHELXTL'
_computing_publication_material 'Bruker SHELXTL'
_computing_structure_refinement 'Siemens SHELXTL'
_computing_structure_solution 'Siemens SHELXTL'
_diffrn_ambient_temperature 293(2)
_diffrn_measured_fraction_theta_full 0.997
_diffrn_measured_fraction_theta_max 0.997
_diffrn_measurement_device_type 'Siemens SMART CCD'
_diffrn_measurement_method '\w scans'
_diffrn_radiation_monochromator graphite
_diffrn_radiation_source 'fine-focus sealed tube'
_diffrn_radiation_type MoK\a
_diffrn_radiation_wavelength 0.71073
_diffrn_reflns_av_R_equivalents 0.0460
_diffrn_reflns_av_sigmaI/netI 0.0426
_diffrn_reflns_limit_h_max 23
_diffrn_reflns_limit_h_min -22
_diffrn_reflns_limit_k_max 17
_diffrn_reflns_limit_k_min -18
_diffrn_reflns_limit_l_max 25
_diffrn_reflns_limit_l_min -25
_diffrn_reflns_number 39470
_diffrn_reflns_theta_full 25.03
_diffrn_reflns_theta_max 25.03
_diffrn_reflns_theta_min 1.64
_exptl_absorpt_coefficient_mu 2.804
_exptl_absorpt_correction_T_max 0.496
_exptl_absorpt_correction_T_min 0.018
_exptl_absorpt_correction_type empirical
_exptl_absorpt_process_details 'SADABS (Sheldrick, 1996)'
_exptl_crystal_colour green-yellow
_exptl_crystal_density_diffrn 1.536
_exptl_crystal_density_method 'not measured'
_exptl_crystal_description prism
_exptl_crystal_F_000 2960
_exptl_crystal_size_max 1.40
_exptl_crystal_size_mid .48
_exptl_crystal_size_min .25
_refine_diff_density_max 2.353
_refine_diff_density_min -1.820
_refine_diff_density_rms 0.144
_refine_ls_extinction_method none
_refine_ls_goodness_of_fit_ref 1.097
_refine_ls_hydrogen_treatment constr
_refine_ls_matrix_type full
_refine_ls_number_parameters 750
_refine_ls_number_reflns 11233
_refine_ls_number_restraints 19
_refine_ls_restrained_S_all 1.097
_refine_ls_R_factor_all 0.0579
_refine_ls_R_factor_gt 0.0495
_refine_ls_shift/su_max 0.001
_refine_ls_shift/su_mean 0.000
_refine_ls_structure_factor_coef Fsqd
_refine_ls_weighting_details 'calc w=1/[\s^2^(Fo^2^)+(0.0548P)^2^+40.4866P] where P=(Fo^2^+2Fc^2^)/3'
_refine_ls_weighting_scheme calc
_refine_ls_wR_factor_gt 0.1290
_refine_ls_wR_factor_ref 0.1342
_reflns_number_gt 9584
_reflns_number_total 11233
_reflns_threshold_expression >2sigma(I)
_cod_data_source_file om050620esi20051124_094200.cif
_cod_data_source_block Compoumd_9
_cod_depositor_comments
;
The following automatic conversions were performed:

'_symmetry_cell_setting' value 'Monoclinic' changed to 'monoclinic'
according to /home/saulius/struct/CIF-dictionaries/cif_core.dic
dictionary named 'cif_core.dic' version 2.4.1 from 2010-06-29.

Automatic conversion script
Id: cif_fix_values 1715 2011-07-08 13:25:40Z adriana 

The following automatic conversions were performed:

'_refine_ls_hydrogen_treatment' value 'contr' was replaced with the
value 'constr' as specified in the replacement file
'src/cod-tools/trunk/data/replacement-values/replacement_values.lst'.

Automatic conversion script
Id: cif_fix_values 5376 2017-05-30 11:51:03Z andrius 
;
_cod_original_sg_symbol_H-M P2(1)/c
_cod_database_code 4074614

loop_
_symmetry_equiv_pos_as_xyz
'x, y, z'
'-x, y+1/2, -z+1/2'
'-x, -y, -z'
'x, -y-1/2, z-1/2'

loop_
_atom_site_label
_atom_site_type_symbol
_atom_site_fract_x
_atom_site_fract_y
_atom_site_fract_z
_atom_site_U_iso_or_equiv
_atom_site_adp_type
_atom_site_occupancy
_atom_site_symmetry_multiplicity
_atom_site_calc_flag
_atom_site_refinement_flags
_atom_site_disorder_assembly
_atom_site_disorder_group
Pt Pt 0.674893(11) 0.742895(13) 0.839978(10) 0.01301(9) Uani 1 1 d . B .
Cu Cu 0.80559(4) 0.73900(5) 0.90307(4) 0.01886(17) Uani 1 1 d . B .
Cl1 Cl 0.25467(9) 0.74137(10) 0.62498(7) 0.0260(4) Uani 1 1 d D . .
Cl2 Cl 0.3263(2) 0.2352(4) 0.4015(3) 0.1420(19) Uani 1 1 d D . .
Cl3 Cl 0.4705(2) 0.2577(3) 0.3988(3) 0.1259(17) Uani 1 1 d D . .
P1 P 0.82162(8) 0.88228(10) 0.91400(7) 0.0166(3) Uani 1 1 d . . .
P2 P 0.67869(8) 0.89243(10) 0.83994(7) 0.0133(3) Uani 1 1 d . . .
P3 P 0.81708(8) 0.59546(10) 0.91436(8) 0.0180(3) Uani 1 1 d . . .
P4 P 0.67468(7) 0.59367(9) 0.84002(7) 0.0119(3) Uani 1 1 d . . .
O1 O 0.2342(2) 0.7625(3) 0.8597(2) 0.0254(10) Uani 1 1 d . . .
O3 O 0.2335(4) 0.7378(3) 0.5577(2) 0.0498(16) Uani 1 1 d D . .
O4 O 0.2274(3) 0.8181(3) 0.6508(2) 0.0331(12) Uani 1 1 d D . .
O5 O 0.2307(3) 0.6650(3) 0.6546(2) 0.0331(12) Uani 1 1 d D . .
O6 O 0.3283(3) 0.7446(3) 0.6381(3) 0.0377(13) Uani 1 1 d D . .
C1 C 0.7605(3) 0.5468(4) 0.8473(3) 0.0161(12) Uani 1 1 d . B .
H1A H 0.7796 0.5565 0.8081 0.019 Uiso 1 1 calc R . .
H1B H 0.7578 0.4845 0.8538 0.019 Uiso 1 1 calc R . .
C01 C 0.3882(5) 0.2682(12) 0.3583(8) 0.120(6) Uani 1 1 d D . .
H01A H 0.3802 0.3287 0.3464 0.144 Uiso 1 1 calc R . .
H01B H 0.3846 0.2343 0.3194 0.144 Uiso 1 1 calc R . .
C2 C 0.7666(3) 0.9349(4) 0.8476(3) 0.0173(13) Uani 1 1 d . B .
H2A H 0.7660 0.9972 0.8549 0.021 Uiso 1 1 calc R . .
H2B H 0.7852 0.9247 0.8083 0.021 Uiso 1 1 calc R . .
C11 C 0.7625(3) 0.7399(4) 0.8013(3) 0.0163(12) Uani 1 1 d . . .
C12 C 0.8108(3) 0.7370(4) 0.7712(3) 0.0230(14) Uani 1 1 d . A .
C13 C 0.8625(4) 0.7313(6) 0.7277(4) 0.0316(14) Uani 0.607(9) 1 d PG A 1
C14 C 0.8531(4) 0.7799(6) 0.6719(4) 0.0316(14) Uani 0.607(9) 1 d PG A 1
C15 C 0.9016(4) 0.7771(6) 0.6303(3) 0.0316(14) Uani 0.607(9) 1 d PG A 1
C16 C 0.9596(4) 0.7257(6) 0.6445(4) 0.0316(14) Uani 0.607(9) 1 d PG A 1
C17 C 0.9691(4) 0.6770(6) 0.7004(5) 0.058(5) Uani 0.607(9) 1 d PG A 1
C18 C 0.9205(5) 0.6798(7) 0.7420(4) 0.055(5) Uani 0.607(9) 1 d PG A 1
O2 O 1.0026(5) 0.7290(8) 0.5990(5) 0.059(2) Uani 0.607(9) 1 d P A 1
C19 C 1.0689(8) 0.6888(13) 0.6146(8) 0.059(2) Uani 0.607(9) 1 d P A 1
C13' C 0.8740(5) 0.7377(10) 0.7417(6) 0.0316(14) Uani 0.39 1 d PG A 2
C14' C 0.8695(5) 0.7579(10) 0.6773(6) 0.0316(14) Uani 0.39 1 d PG A 2
C15' C 0.9280(6) 0.7575(9) 0.6476(4) 0.0316(14) Uani 0.39 1 d PG A 2
C16' C 0.9909(5) 0.7368(9) 0.6822(5) 0.0316(14) Uani 0.39 1 d PG A 2
C17' C 0.9954(5) 0.7166(10) 0.7466(5) 0.034(5) Uani 0.393(9) 1 d PG A 2
C18' C 0.9370(6) 0.7170(10) 0.7763(4) 0.033(5) Uani 0.393(9) 1 d PG A 2
O2' O 1.0503(8) 0.7333(12) 0.6572(8) 0.059(2) Uani 0.39 1 d P A 2
C19' C 1.0491(13) 0.7515(19) 0.5898(13) 0.059(2) Uani 0.39 1 d P A 2
C21 C 0.5798(3) 0.7450(4) 0.8615(3) 0.0183(13) Uani 1 1 d . . .
C22 C 0.5192(3) 0.7486(4) 0.8636(3) 0.0182(13) Uani 1 1 d . B .
C23 C 0.4457(3) 0.7514(4) 0.8617(3) 0.0181(13) Uani 1 1 d . . .
C24 C 0.4156(3) 0.7539(4) 0.9180(3) 0.0176(13) Uani 1 1 d . B .
H24A H 0.4434 0.7538 0.9572 0.021 Uiso 1 1 calc R . .
C25 C 0.3455(3) 0.7565(4) 0.9160(3) 0.0202(13) Uani 1 1 d . . .
H25A H 0.3263 0.7567 0.9537 0.024 Uiso 1 1 calc R B .
C26 C 0.3032(3) 0.7589(4) 0.8570(3) 0.0192(13) Uani 1 1 d . B .
C27 C 0.3318(3) 0.7564(4) 0.8010(3) 0.0252(15) Uani 1 1 d . . .
H27A H 0.3041 0.7570 0.7618 0.030 Uiso 1 1 calc R B .
C28 C 0.4028(3) 0.7530(4) 0.8040(3) 0.0234(14) Uani 1 1 d . B .
H28A H 0.4219 0.7518 0.7663 0.028 Uiso 1 1 calc R . .
C29 C 0.1894(4) 0.7659(6) 0.8014(4) 0.041(2) Uani 1 1 d . . .
H29A H 0.1430 0.7682 0.8100 0.061 Uiso 1 1 calc R . .
H29B H 0.1957 0.7150 0.7767 0.061 Uiso 1 1 calc R . .
H29C H 0.1991 0.8168 0.7780 0.061 Uiso 1 1 calc R . .
C31 C 0.8046(3) 0.9384(4) 0.9852(3) 0.0194(13) Uani 1 1 d . B .
C32 C 0.7977(3) 1.0278(4) 0.9878(3) 0.0236(14) Uani 1 1 d . . .
H32A H 0.8031 1.0612 0.9522 0.028 Uiso 1 1 calc R B .
C33 C 0.7829(3) 1.0682(5) 1.0422(3) 0.0291(16) Uani 1 1 d . B .
H33A H 0.7782 1.1283 1.0433 0.035 Uiso 1 1 calc R . .
C34 C 0.7750(4) 1.0178(5) 1.0963(3) 0.0321(17) Uani 1 1 d . . .
H34A H 0.7645 1.0445 1.1331 0.039 Uiso 1 1 calc R B .
C35 C 0.7827(4) 0.9292(5) 1.0945(3) 0.0337(17) Uani 1 1 d . B .
H35A H 0.7783 0.8960 1.1304 0.040 Uiso 1 1 calc R . .
C36 C 0.7969(4) 0.8895(5) 1.0396(3) 0.0275(15) Uani 1 1 d . . .
H36A H 0.8015 0.8293 1.0386 0.033 Uiso 1 1 calc R B .
C41 C 0.9072(8) 0.9143(10) 0.9015(7) 0.0226(16) Uani 0.551(10) 1 d PD B 1
C42 C 0.9615(5) 0.8617(9) 0.9261(7) 0.040(4) Uani 0.551(10) 1 d PD B 1
C43 C 1.0273(6) 0.8832(9) 0.9157(8) 0.054(5) Uani 0.551(10) 1 d PD B 1
C41' C 0.9067(9) 0.9174(15) 0.8997(6) 0.0226(16) Uani 0.45 1 d PD B 2
C42' C 0.9277(6) 0.9047(11) 0.8406(7) 0.030(4) Uani 0.449(10) 1 d PD B 2
C43' C 0.9927(6) 0.9284(14) 0.8294(6) 0.048(5) Uani 0.449(10) 1 d PD B 2
C44 C 1.0395(4) 0.9560(7) 0.8803(4) 0.061(3) Uani 1 1 d D . .
C45 C 0.9857(5) 1.0104(10) 0.8578(9) 0.061(5) Uani 0.551(10) 1 d PD B 1
C46 C 0.9203(6) 0.9892(10) 0.8691(8) 0.048(4) Uani 0.551(10) 1 d PD B 1
C45' C 1.0185(7) 0.9703(15) 0.9391(6) 0.049(4) Uani 0.449(10) 1 d PD B 2
C46' C 0.9528(6) 0.9490(15) 0.9496(8) 0.049(4) Uani 0.45 1 d PD B 2
C51 C 0.6342(3) 0.9353(4) 0.7662(3) 0.0159(12) Uani 1 1 d . B .
C52 C 0.5720(4) 0.8978(5) 0.7444(4) 0.040(2) Uani 1 1 d . . .
H52A H 0.5565 0.8513 0.7664 0.048 Uiso 1 1 calc R B .
C53 C 0.5320(4) 0.9288(6) 0.6895(4) 0.043(2) Uani 1 1 d . B .
H53A H 0.4902 0.9029 0.6750 0.052 Uiso 1 1 calc R . .
C54 C 0.5544(4) 0.9973(5) 0.6574(3) 0.0269(15) Uani 1 1 d . . .
H54A H 0.5274 1.0188 0.6213 0.032 Uiso 1 1 calc R B .
C55 C 0.6160(4) 1.0346(5) 0.6776(3) 0.0281(15) Uani 1 1 d . B .
H55A H 0.6311 1.0808 0.6549 0.034 Uiso 1 1 calc R . .
C56 C 0.6569(3) 1.0038(4) 0.7326(3) 0.0245(14) Uani 1 1 d . . .
H56A H 0.6990 1.0295 0.7463 0.029 Uiso 1 1 calc R B .
C61 C 0.6426(3) 0.9495(4) 0.9024(3) 0.0155(12) Uani 1 1 d . B .
C62 C 0.6230(3) 0.9070(4) 0.9544(3) 0.0201(13) Uani 1 1 d . . .
H62A H 0.6270 0.8468 0.9575 0.024 Uiso 1 1 calc R B .
C63 C 0.5976(4) 0.9535(4) 1.0016(3) 0.0251(15) Uani 1 1 d . B .
H63A H 0.5852 0.9244 1.0367 0.030 Uiso 1 1 calc R . .
C64 C 0.5904(3) 1.0422(4) 0.9974(3) 0.0241(14) Uani 1 1 d . . .
H64A H 0.5720 1.0728 1.0288 0.029 Uiso 1 1 calc R B .
C65 C 0.6108(3) 1.0862(4) 0.9453(3) 0.0211(14) Uani 1 1 d . B .
H65A H 0.6071 1.1464 0.9425 0.025 Uiso 1 1 calc R . .
C66 C 0.6361(3) 1.0402(4) 0.8987(3) 0.0182(13) Uani 1 1 d . . .
H66A H 0.6493 1.0695 0.8640 0.022 Uiso 1 1 calc R B .
C71 C 0.9013(4) 0.5578(7) 0.9032(6) 0.0622(12) Uani 1 1 d . B .
C72 C 0.9556(4) 0.6052(7) 0.9311(5) 0.0622(12) Uani 1 1 d . . .
H72A H 0.9483 0.6535 0.9557 0.075 Uiso 1 1 calc R B .
C73 C 1.0229(4) 0.5817(7) 0.9231(5) 0.0622(12) Uani 1 1 d . B .
H73A H 1.0596 0.6143 0.9426 0.075 Uiso 1 1 calc R . .
C74 C 1.0344(4) 0.5110(7) 0.8868(6) 0.0622(12) Uani 1 1 d . . .
H74A H 1.0785 0.4967 0.8798 0.075 Uiso 1 1 calc R B .
C75 C 0.9815(4) 0.4631(7) 0.8617(6) 0.0622(12) Uani 1 1 d . B .
H75A H 0.9889 0.4134 0.8386 0.075 Uiso 1 1 calc R . .
C76 C 0.9144(4) 0.4867(7) 0.8695(6) 0.0622(12) Uani 1 1 d . . .
H76A H 0.8781 0.4524 0.8511 0.075 Uiso 1 1 calc R B .
C81 C 0.7989(3) 0.5371(4) 0.9852(3) 0.0212(14) Uani 1 1 d . B .
C82 C 0.7818(4) 0.5836(5) 1.0361(4) 0.0374(18) Uani 1 1 d . . .
H82A H 0.7794 0.6440 1.0343 0.045 Uiso 1 1 calc R B .
C83 C 0.7682(5) 0.5393(6) 1.0906(4) 0.048(2) Uani 1 1 d . B .
H83A H 0.7562 0.5707 1.1248 0.058 Uiso 1 1 calc R . .
C84 C 0.7721(4) 0.4520(5) 1.0943(4) 0.0354(18) Uani 1 1 d . . .
H84A H 0.7640 0.4238 1.1314 0.042 Uiso 1 1 calc R B .
C85 C 0.7880(4) 0.4049(5) 1.0438(4) 0.0321(17) Uani 1 1 d . B .
H85A H 0.7894 0.3445 1.0460 0.039 Uiso 1 1 calc R . .
C86 C 0.8022(4) 0.4472(5) 0.9886(3) 0.0280(15) Uani 1 1 d . . .
H86A H 0.8137 0.4151 0.9544 0.034 Uiso 1 1 calc R B .
C91 C 0.6376(3) 0.5375(4) 0.9025(3) 0.0151(12) Uani 1 1 d . B .
C92 C 0.6322(3) 0.4473(4) 0.8999(3) 0.0161(12) Uani 1 1 d . . .
H92A H 0.6451 0.4173 0.8654 0.019 Uiso 1 1 calc R B .
C93 C 0.6078(3) 0.4024(4) 0.9480(3) 0.0194(13) Uani 1 1 d . B .
H93A H 0.6050 0.3421 0.9463 0.023 Uiso 1 1 calc R . .
C94 C 0.5875(3) 0.4467(4) 0.9989(3) 0.0251(14) Uani 1 1 d . . .
H94A H 0.5706 0.4162 1.0313 0.030 Uiso 1 1 calc R B .
C95 C 0.5923(4) 0.5367(4) 1.0017(3) 0.0270(15) Uani 1 1 d . B .
H95A H 0.5780 0.5664 1.0358 0.032 Uiso 1 1 calc R . .
C96 C 0.6180(3) 0.5825(4) 0.9541(3) 0.0211(14) Uani 1 1 d . . .
H96A H 0.6222 0.6427 0.9565 0.025 Uiso 1 1 calc R B .
C101 C 0.6283(3) 0.5543(4) 0.7657(3) 0.0153(12) Uani 1 1 d . B .
C102 C 0.5628(4) 0.5865(5) 0.7500(4) 0.0376(19) Uani 1 1 d . . .
H10A H 0.5454 0.6263 0.7767 0.045 Uiso 1 1 calc R B .
C103 C 0.5228(4) 0.5593(6) 0.6940(4) 0.050(2) Uani 1 1 d . B .
H10B H 0.4791 0.5820 0.6831 0.060 Uiso 1 1 calc R . .
C104 C 0.5474(3) 0.4994(5) 0.6550(3) 0.0250(15) Uani 1 1 d . . .
H10C H 0.5204 0.4809 0.6180 0.030 Uiso 1 1 calc R B .
C105 C 0.6122(4) 0.4669(4) 0.6708(3) 0.0291(16) Uani 1 1 d . B .
H10D H 0.6292 0.4268 0.6442 0.035 Uiso 1 1 calc R . .
C106 C 0.6527(4) 0.4934(4) 0.7262(3) 0.0274(15) Uani 1 1 d . . .
H10E H 0.6962 0.4702 0.7369 0.033 Uiso 1 1 calc R B .

loop_
_atom_site_aniso_label
_atom_site_aniso_U_11
_atom_site_aniso_U_22
_atom_site_aniso_U_33
_atom_site_aniso_U_23
_atom_site_aniso_U_13
_atom_site_aniso_U_12
Pt 0.01083(14) 0.01021(13) 0.01729(13) -0.00012(8) -0.00057(9) 0.00015(8)
Cu 0.0166(4) 0.0125(4) 0.0252(4) -0.0004(3) -0.0051(3) 0.0003(3)
Cl1 0.0372(10) 0.0156(8) 0.0251(8) -0.0006(6) 0.0040(7) 0.0000(6)
Cl2 0.099(4) 0.172(5) 0.158(5) 0.043(3) 0.032(3) -0.006(3)
Cl3 0.082(3) 0.106(3) 0.176(5) -0.014(3) -0.030(3) 0.003(2)
P1 0.0130(8) 0.0147(8) 0.0206(8) -0.0017(6) -0.0032(6) -0.0002(6)
P2 0.0129(7) 0.0112(7) 0.0149(7) 0.0010(6) -0.0019(6) 0.0004(6)
P3 0.0132(8) 0.0143(8) 0.0249(9) 0.0007(6) -0.0034(6) 0.0026(6)
P4 0.0105(7) 0.0111(7) 0.0134(7) -0.0002(5) -0.0012(6) 0.0018(5)
O1 0.014(2) 0.031(3) 0.031(2) -0.001(2) 0.0027(19) -0.0006(19)
O3 0.088(5) 0.031(3) 0.028(3) 0.000(2) 0.000(3) 0.005(3)
O4 0.043(3) 0.019(2) 0.036(3) -0.002(2) 0.003(2) 0.009(2)
O5 0.041(3) 0.020(3) 0.039(3) 0.001(2) 0.010(2) -0.003(2)
O6 0.036(3) 0.027(3) 0.051(3) 0.000(2) 0.010(3) -0.001(2)
C1 0.014(3) 0.014(3) 0.019(3) -0.002(2) 0.000(2) 0.002(2)
C01 0.084(11) 0.173(17) 0.097(11) 0.024(11) -0.003(9) 0.020(10)
C2 0.011(3) 0.014(3) 0.026(3) 0.002(2) 0.000(2) -0.003(2)
C11 0.014(3) 0.009(3) 0.024(3) -0.003(2) -0.005(2) -0.003(2)
C12 0.021(3) 0.022(3) 0.027(3) 0.003(3) 0.005(3) 0.001(3)
C13 0.028(3) 0.032(3) 0.037(3) 0.002(2) 0.012(2) 0.000(2)
C14 0.028(3) 0.032(3) 0.037(3) 0.002(2) 0.012(2) 0.000(2)
C15 0.028(3) 0.032(3) 0.037(3) 0.002(2) 0.012(2) 0.000(2)
C16 0.028(3) 0.032(3) 0.037(3) 0.002(2) 0.012(2) 0.000(2)
C17 0.048(10) 0.064(11) 0.067(12) 0.012(9) 0.023(9) 0.023(8)
C18 0.049(10) 0.050(10) 0.073(12) 0.028(9) 0.034(9) 0.027(8)
O2 0.034(4) 0.087(6) 0.062(5) -0.012(4) 0.025(3) -0.006(4)
C19 0.034(4) 0.087(6) 0.062(5) -0.012(4) 0.025(3) -0.006(4)
C13' 0.028(3) 0.032(3) 0.037(3) 0.002(2) 0.012(2) 0.000(2)
C14' 0.028(3) 0.032(3) 0.037(3) 0.002(2) 0.012(2) 0.000(2)
C15' 0.028(3) 0.032(3) 0.037(3) 0.002(2) 0.012(2) 0.000(2)
C16' 0.028(3) 0.032(3) 0.037(3) 0.002(2) 0.012(2) 0.000(2)
C17' 0.004(8) 0.062(13) 0.034(10) 0.001(10) 0.003(7) -0.001(8)
C18' 0.034(11) 0.043(12) 0.021(9) -0.017(8) 0.000(8) -0.002(9)
O2' 0.034(4) 0.087(6) 0.062(5) -0.012(4) 0.025(3) -0.006(4)
C19' 0.034(4) 0.087(6) 0.062(5) -0.012(4) 0.025(3) -0.006(4)
C21 0.023(4) 0.011(3) 0.020(3) 0.000(2) -0.001(3) -0.004(2)
C22 0.017(3) 0.013(3) 0.026(3) -0.001(2) 0.005(3) 0.000(2)
C23 0.015(3) 0.011(3) 0.027(3) 0.001(2) 0.002(3) -0.001(2)
C24 0.018(3) 0.011(3) 0.023(3) 0.001(2) 0.002(2) 0.001(2)
C25 0.023(3) 0.016(3) 0.023(3) 0.001(2) 0.007(3) -0.001(2)
C26 0.015(3) 0.017(3) 0.025(3) -0.001(2) 0.001(2) 0.000(2)
C27 0.019(3) 0.033(4) 0.022(3) -0.002(3) -0.002(3) -0.003(3)
C28 0.018(3) 0.031(4) 0.022(3) -0.002(3) 0.005(3) 0.001(3)
C29 0.016(4) 0.069(6) 0.036(4) -0.006(4) -0.005(3) -0.001(4)
C31 0.017(3) 0.022(3) 0.017(3) -0.005(2) -0.004(2) -0.002(3)
C32 0.023(3) 0.024(3) 0.022(3) 0.000(3) -0.004(3) 0.000(3)
C33 0.024(4) 0.027(4) 0.034(4) -0.007(3) -0.003(3) 0.004(3)
C34 0.027(4) 0.045(5) 0.024(4) -0.008(3) 0.000(3) 0.007(3)
C35 0.043(5) 0.035(4) 0.023(4) 0.003(3) 0.003(3) -0.007(3)
C36 0.033(4) 0.024(4) 0.024(4) 0.004(3) -0.001(3) -0.004(3)
C41 0.020(3) 0.025(4) 0.022(3) -0.006(3) -0.003(3) -0.002(3)
C42 0.022(7) 0.042(9) 0.054(10) -0.002(7) 0.001(6) -0.006(6)
C43 0.025(8) 0.060(11) 0.075(12) -0.007(9) -0.002(8) 0.005(7)
C41' 0.020(3) 0.025(4) 0.022(3) -0.006(3) -0.003(3) -0.002(3)
C42' 0.018(8) 0.036(9) 0.036(9) -0.006(7) 0.010(7) -0.008(7)
C43' 0.040(11) 0.064(14) 0.042(11) -0.009(9) 0.010(9) -0.002(10)
C44 0.028(5) 0.085(8) 0.071(7) -0.009(6) 0.009(5) -0.013(5)
C45 0.031(9) 0.082(14) 0.073(13) 0.013(10) 0.014(8) -0.015(9)
C46 0.027(8) 0.052(10) 0.063(11) 0.012(8) 0.000(7) -0.014(7)
C45' 0.016(6) 0.087(11) 0.041(8) -0.018(7) -0.010(5) -0.012(6)
C46' 0.016(6) 0.087(11) 0.041(8) -0.018(7) -0.010(5) -0.012(6)
C51 0.017(3) 0.014(3) 0.015(3) 0.001(2) -0.001(2) 0.004(2)
C52 0.031(4) 0.049(5) 0.035(4) 0.021(4) -0.014(3) -0.022(4)
C53 0.033(4) 0.058(5) 0.030(4) 0.020(4) -0.022(3) -0.014(4)
C54 0.029(4) 0.035(4) 0.015(3) 0.004(3) -0.004(3) 0.006(3)
C55 0.035(4) 0.027(4) 0.023(4) 0.010(3) 0.005(3) 0.004(3)
C56 0.018(3) 0.020(3) 0.034(4) 0.004(3) -0.002(3) -0.001(3)
C61 0.012(3) 0.014(3) 0.019(3) -0.003(2) -0.002(2) 0.001(2)
C62 0.025(3) 0.015(3) 0.019(3) 0.001(2) 0.000(3) -0.002(3)
C63 0.034(4) 0.025(4) 0.017(3) 0.000(3) 0.005(3) -0.006(3)
C64 0.027(4) 0.026(4) 0.020(3) -0.007(3) 0.005(3) 0.000(3)
C65 0.024(3) 0.012(3) 0.026(3) -0.002(2) -0.002(3) 0.002(2)
C66 0.019(3) 0.017(3) 0.018(3) 0.006(2) 0.000(2) -0.003(2)
C71 0.0207(18) 0.062(3) 0.102(3) -0.019(2) 0.0019(19) 0.0050(17)
C72 0.0207(18) 0.062(3) 0.102(3) -0.019(2) 0.0019(19) 0.0050(17)
C73 0.0207(18) 0.062(3) 0.102(3) -0.019(2) 0.0019(19) 0.0050(17)
C74 0.0207(18) 0.062(3) 0.102(3) -0.019(2) 0.0019(19) 0.0050(17)
C75 0.0207(18) 0.062(3) 0.102(3) -0.019(2) 0.0019(19) 0.0050(17)
C76 0.0207(18) 0.062(3) 0.102(3) -0.019(2) 0.0019(19) 0.0050(17)
C81 0.010(3) 0.024(3) 0.028(4) 0.005(3) -0.005(3) 0.004(2)
C82 0.047(5) 0.029(4) 0.037(4) 0.005(3) 0.007(4) 0.013(3)
C83 0.060(6) 0.051(6) 0.037(5) 0.010(4) 0.020(4) 0.017(4)
C84 0.030(4) 0.045(5) 0.030(4) 0.014(3) 0.002(3) -0.003(3)
C85 0.026(4) 0.028(4) 0.037(4) 0.011(3) -0.011(3) -0.009(3)
C86 0.028(4) 0.028(4) 0.026(4) 0.001(3) -0.006(3) -0.007(3)
C91 0.011(3) 0.018(3) 0.015(3) 0.001(2) -0.003(2) 0.002(2)
C92 0.013(3) 0.016(3) 0.018(3) -0.003(2) -0.002(2) 0.000(2)
C93 0.018(3) 0.016(3) 0.022(3) 0.000(2) -0.003(3) -0.004(2)
C94 0.027(4) 0.026(4) 0.022(3) 0.007(3) 0.005(3) -0.003(3)
C95 0.034(4) 0.021(3) 0.026(4) -0.003(3) 0.008(3) 0.003(3)
C96 0.028(4) 0.017(3) 0.019(3) 0.003(2) 0.004(3) 0.003(3)
C101 0.016(3) 0.015(3) 0.014(3) 0.002(2) 0.001(2) 0.000(2)
C102 0.024(4) 0.053(5) 0.031(4) -0.020(4) -0.010(3) 0.013(3)
C103 0.026(4) 0.079(7) 0.039(5) -0.029(4) -0.013(4) 0.018(4)
C104 0.025(4) 0.033(4) 0.016(3) -0.003(3) 0.000(3) -0.005(3)
C105 0.033(4) 0.023(4) 0.030(4) -0.009(3) 0.001(3) 0.005(3)
C106 0.031(4) 0.025(4) 0.025(4) -0.007(3) -0.004(3) 0.010(3)

loop_
_atom_type_symbol
_atom_type_description
_atom_type_scat_dispersion_real
_atom_type_scat_dispersion_imag
_atom_type_scat_source
C C 0.0033 0.0016 'International Tables Vol C Tables 4.2.6.8 and 6.1.1.4'
H H 0.0000 0.0000 'International Tables Vol C Tables 4.2.6.8 and 6.1.1.4'
N N 0.0061 0.0033 'International Tables Vol C Tables 4.2.6.8 and 6.1.1.4'
O O 0.0106 0.0060 'International Tables Vol C Tables 4.2.6.8 and 6.1.1.4'
P P 0.1023 0.0942 'International Tables Vol C Tables 4.2.6.8 and 6.1.1.4'
Cl Cl 0.1484 0.1585 'International Tables Vol C Tables 4.2.6.8 and 6.1.1.4'
Cu Cu 0.3201 1.2651 'International Tables Vol C Tables 4.2.6.8 and 6.1.1.4'
Pt Pt -1.7033 8.3905 'International Tables Vol C Tables 4.2.6.8 and 6.1.1.4'

loop_
_geom_angle_atom_site_label_1
_geom_angle_atom_site_label_2
_geom_angle_atom_site_label_3
_geom_angle
C21 Pt C11 169.4(2)
C21 Pt P4 90.84(16)
C11 Pt P4 88.79(16)
C21 Pt P2 90.87(17)
C11 Pt P2 89.59(16)
P4 Pt P2 178.24(5)
C21 Pt Cu 137.97(18)
C11 Pt Cu 52.66(17)
P4 Pt Cu 88.83(4)
P2 Pt Cu 89.63(4)
C11 Cu P3 97.52(15)
C11 Cu P1 97.19(15)
P3 Cu P1 162.77(7)
C11 Cu Pt 46.59(16)
P3 Cu Pt 98.58(5)
P1 Cu Pt 98.02(5)
O3 Cl1 O4 109.7(3)
O3 Cl1 O5 109.6(3)
O4 Cl1 O5 109.8(3)
O3 Cl1 O6 110.0(4)
O4 Cl1 O6 108.7(3)
O5 Cl1 O6 109.0(3)
C31 P1 C41 106.0(6)
C31 P1 C41' 106.2(5)
C41 P1 C41' 1.9(10)
C31 P1 C2 105.6(3)
C41 P1 C2 103.5(4)
C41' P1 C2 101.7(6)
C31 P1 Cu 121.2(2)
C41 P1 Cu 111.9(5)
C41' P1 Cu 113.2(7)
C2 P1 Cu 107.1(2)
C51 P2 C61 105.1(3)
C51 P2 C2 106.7(3)
C61 P2 C2 103.0(3)
C51 P2 Pt 110.6(2)
C61 P2 Pt 117.9(2)
C2 P2 Pt 112.6(2)
C71 P3 C81 103.8(4)
C71 P3 C1 103.9(4)
C81 P3 C1 105.5(3)
C71 P3 Cu 112.6(4)
C81 P3 Cu 123.1(2)
C1 P3 Cu 106.1(2)
C101 P4 C91 105.6(3)
C101 P4 C1 107.0(3)
C91 P4 C1 102.3(3)
C101 P4 Pt 109.6(2)
C91 P4 Pt 118.4(2)
C1 P4 Pt 113.1(2)
C26 O1 C29 118.0(5)
P4 C1 P3 111.2(3)
P4 C1 H1A 109.4
P3 C1 H1A 109.4
P4 C1 H1B 109.4
P3 C1 H1B 109.4
H1A C1 H1B 108.0
Cl2 C01 Cl3 113.5(9)
Cl2 C01 H01A 108.9
Cl3 C01 H01A 108.9
Cl2 C01 H01B 108.9
Cl3 C01 H01B 108.9
H01A C01 H01B 107.7
P2 C2 P1 111.2(3)
P2 C2 H2A 109.4
P1 C2 H2A 109.4
P2 C2 H2B 109.4
P1 C2 H2B 109.4
H2A C2 H2B 108.0
C12 C11 Pt 172.5(6)
C12 C11 Cu 106.7(5)
Pt C11 Cu 80.7(2)
C11 C12 C13 172.7(8)
C11 C12 C13' 173.1(8)
C13 C12 C13' 14.1(7)
C14 C13 C18 120.0
C14 C13 C12 118.5(6)
C18 C13 C12 121.4(6)
C13 C14 C15 120.0
C16 C15 C14 120.0
O2 C16 C15 113.4(8)
O2 C16 C17 126.6(8)
C15 C16 C17 120.0
C18 C17 C16 120.0
C17 C18 C13 120.0
C16 O2 C19 116.9(11)
C14' C13' C18' 120.0
C14' C13' C12 118.4(9)
C18' C13' C12 121.6(9)
C13' C14' C15' 120.0
C14' C15' C16' 120.0
O2' C16' C17' 115.8(11)
O2' C16' C15' 124.2(11)
C17' C16' C15' 120.0
C16' C17' C18' 120.0
C17' C18' C13' 120.0
C16' O2' C19' 118.8(17)
C22 C21 Pt 168.8(6)
C21 C22 C23 176.3(7)
C28 C23 C24 117.9(6)
C28 C23 C22 120.9(6)
C24 C23 C22 121.2(6)
C25 C24 C23 121.1(6)
C25 C24 H24A 119.4
C23 C24 H24A 119.4
C24 C25 C26 119.8(6)
C24 C25 H25A 120.1
C26 C25 H25A 120.1
O1 C26 C27 124.3(6)
O1 C26 C25 115.7(5)
C27 C26 C25 120.0(6)
C26 C27 C28 119.2(6)
C26 C27 H27A 120.4
C28 C27 H27A 120.4
C23 C28 C27 121.9(6)
C23 C28 H28A 119.0
C27 C28 H28A 119.0
O1 C29 H29A 109.5
O1 C29 H29B 109.5
H29A C29 H29B 109.5
O1 C29 H29C 109.5
H29A C29 H29C 109.5
H29B C29 H29C 109.5
C32 C31 C36 118.5(6)
C32 C31 P1 122.6(5)
C36 C31 P1 118.9(5)
C33 C32 C31 121.1(6)
C33 C32 H32A 119.5
C31 C32 H32A 119.5
C32 C33 C34 119.5(7)
C32 C33 H33A 120.2
C34 C33 H33A 120.2
C35 C34 C33 119.9(6)
C35 C34 H34A 120.0
C33 C34 H34A 120.0
C34 C35 C36 120.0(7)
C34 C35 H35A 120.0
C36 C35 H35A 120.0
C35 C36 C31 121.0(7)
C35 C36 H36A 119.5
C31 C36 H36A 119.5
C42 C41 C46 119.0(15)
C42 C41 P1 118.4(10)
C46 C41 P1 122.6(10)
C41 C42 C43 119.6(13)
C44 C43 C42 121.0(11)
C46' C41' C42' 119.4(17)
C46' C41' P1 119.9(11)
C42' C41' P1 120.3(11)
C41' C42' C43' 121.3(15)
C42' C43' C44 118.7(12)
C45 C44 C45' 84.4(13)
C45 C44 C43' 61.3(12)
C45' C44 C43' 119.9(10)
C45 C44 C43 119.5(10)
C45' C44 C43 63.0(12)
C43' C44 C43 91.6(12)
C44 C45 C46 119.2(12)
C45 C46 C41 121.6(14)
C44 C45' C46' 120.7(13)
C45' C46' C41' 119.4(16)
C52 C51 C56 118.9(6)
C52 C51 P2 116.3(5)
C56 C51 P2 124.8(5)
C51 C52 C53 120.9(7)
C51 C52 H52A 119.6
C53 C52 H52A 119.6
C54 C53 C52 119.7(7)
C54 C53 H53A 120.2
C52 C53 H53A 120.2
C55 C54 C53 120.5(6)
C55 C54 H54A 119.8
C53 C54 H54A 119.8
C54 C55 C56 120.5(6)
C54 C55 H55A 119.8
C56 C55 H55A 119.8
C51 C56 C55 119.6(6)
C51 C56 H56A 120.2
C55 C56 H56A 120.2
C62 C61 C66 118.8(5)
C62 C61 P2 122.3(5)
C66 C61 P2 118.9(5)
C63 C62 C61 120.3(6)
C63 C62 H62A 119.9
C61 C62 H62A 119.9
C64 C63 C62 120.8(6)
C64 C63 H63A 119.6
C62 C63 H63A 119.6
C63 C64 C65 119.6(6)
C63 C64 H64A 120.2
C65 C64 H64A 120.2
C66 C65 C64 119.6(6)
C66 C65 H65A 120.2
C64 C65 H65A 120.2
C65 C66 C61 121.0(6)
C65 C66 H66A 119.5
C61 C66 H66A 119.5
C76 C71 C72 117.8(8)
C76 C71 P3 125.1(7)
C72 C71 P3 117.1(8)
C71 C72 C73 120.6(9)
C71 C72 H72A 119.7
C73 C72 H72A 119.7
C74 C73 C72 120.3(9)
C74 C73 H73A 119.8
C72 C73 H73A 119.8
C75 C74 C73 118.8(9)
C75 C74 H74A 120.6
C73 C74 H74A 120.6
C74 C75 C76 120.8(10)
C74 C75 H75A 119.6
C76 C75 H75A 119.6
C71 C76 C75 121.5(9)
C71 C76 H76A 119.2
C75 C76 H76A 119.2
C82 C81 C86 119.6(6)
C82 C81 P3 119.1(5)
C86 C81 P3 121.4(5)
C81 C82 C83 119.4(7)
C81 C82 H82A 120.3
C83 C82 H82A 120.3
C84 C83 C82 121.2(8)
C84 C83 H83A 119.4
C82 C83 H83A 119.4
C83 C84 C85 120.0(7)
C83 C84 H84A 120.0
C85 C84 H84A 120.0
C84 C85 C86 120.2(7)
C84 C85 H85A 119.9
C86 C85 H85A 119.9
C81 C86 C85 119.6(7)
C81 C86 H86A 120.2
C85 C86 H86A 120.2
C92 C91 C96 119.9(5)
C92 C91 P4 118.7(4)
C96 C91 P4 121.3(5)
C93 C92 C91 120.3(6)
C93 C92 H92A 119.9
C91 C92 H92A 119.9
C92 C93 C94 120.2(6)
C92 C93 H93A 119.9
C94 C93 H93A 119.9
C93 C94 C95 119.9(6)
C93 C94 H94A 120.1
C95 C94 H94A 120.1
C96 C95 C94 120.5(6)
C96 C95 H95A 119.8
C94 C95 H95A 119.8
C95 C96 C91 119.3(6)
C95 C96 H96A 120.3
C91 C96 H96A 120.3
C102 C101 C106 119.2(6)
C102 C101 P4 115.6(5)
C106 C101 P4 125.1(5)
C101 C102 C103 119.8(7)
C101 C102 H10A 120.1
C103 C102 H10A 120.1
C104 C103 C102 120.6(7)
C104 C103 H10B 119.7
C102 C103 H10B 119.7
C105 C104 C103 119.5(6)
C105 C104 H10C 120.2
C103 C104 H10C 120.2
C104 C105 C106 120.7(6)
C104 C105 H10D 119.7
C106 C105 H10D 119.7
C101 C106 C105 120.1(6)
C101 C106 H10E 119.9
C105 C106 H10E 119.9

loop_
_geom_bond_atom_site_label_1
_geom_bond_atom_site_label_2
_geom_bond_distance
Pt C21 1.995(7)
Pt C11 2.016(6)
Pt P4 2.2945(15)
Pt P2 2.3004(16)
Pt Cu 2.7388(9)
Cu C11 2.206(6)
Cu P3 2.2281(18)
Cu P1 2.2332(18)
Cl1 O3 1.430(5)
Cl1 O4 1.436(5)
Cl1 O5 1.442(5)
Cl1 O6 1.444(5)
Cl2 C01 1.702(12)
Cl3 C01 1.738(12)
P1 C31 1.809(6)
P1 C41 1.815(16)
P1 C41' 1.831(19)
P1 C2 1.841(6)
P2 C51 1.807(6)
P2 C61 1.813(6)
P2 C2 1.840(6)
P3 C71 1.808(9)
P3 C81 1.827(7)
P3 C1 1.841(6)
P4 C101 1.812(6)
P4 C91 1.818(6)
P4 C1 1.829(6)
O1 C26 1.372(8)
O1 C29 1.418(9)
C1 H1A 0.9700
C1 H1B 0.9700
C01 H01A 0.9700
C01 H01B 0.9700
C2 H2A 0.9700
C2 H2B 0.9700
C11 C12 1.218(9)
C12 C13 1.470(8)
C12 C13' 1.472(10)
C13 C14 1.3900
C13 C18 1.3900
C14 C15 1.3900
C15 C16 1.3900
C16 O2 1.372(11)
C16 C17 1.3900
C17 C18 1.3900
O2 C19 1.44(2)
C13' C14' 1.3900
C13' C18' 1.3900
C14' C15' 1.3900
C15' C16' 1.3900
C16' O2' 1.353(16)
C16' C17' 1.3900
C17' C18' 1.3900
O2' C19' 1.45(3)
C21 C22 1.205(9)
C22 C23 1.446(9)
C23 C28 1.389(9)
C23 C24 1.404(9)
C24 C25 1.381(9)
C24 H24A 0.9300
C25 C26 1.406(9)
C25 H25A 0.9300
C26 C27 1.384(9)
C27 C28 1.395(9)
C27 H27A 0.9300
C28 H28A 0.9300
C29 H29A 0.9600
C29 H29B 0.9600
C29 H29C 0.9600
C31 C32 1.383(9)
C31 C36 1.403(9)
C32 C33 1.375(9)
C32 H32A 0.9300
C33 C34 1.410(10)
C33 H33A 0.9300
C34 C35 1.371(11)
C34 H34A 0.9300
C35 C36 1.377(10)
C35 H35A 0.9300
C36 H36A 0.9300
C41 C42 1.385(5)
C41 C46 1.385(5)
C42 C43 1.388(5)
C43 C44 1.387(5)
C41' C46' 1.385(5)
C41' C42' 1.385(5)
C42' C43' 1.385(5)
C43' C44 1.386(5)
C44 C45 1.383(5)
C44 C45' 1.384(5)
C45 C46 1.385(5)
C45' C46' 1.385(5)
C51 C52 1.378(9)
C51 C56 1.381(9)
C52 C53 1.396(10)
C52 H52A 0.9300
C53 C54 1.361(10)
C53 H53A 0.9300
C54 C55 1.359(10)
C54 H54A 0.9300
C55 C56 1.405(9)
C55 H55A 0.9300
C56 H56A 0.9300
C61 C62 1.382(8)
C61 C66 1.402(8)
C62 C63 1.380(9)
C62 H62A 0.9300
C63 C64 1.373(9)
C63 H63A 0.9300
C64 C65 1.400(9)
C64 H64A 0.9300
C65 C66 1.365(9)
C65 H65A 0.9300
C66 H66A 0.9300
C71 C76 1.351(13)
C71 C72 1.363(13)
C72 C73 1.409(11)
C72 H72A 0.9300
C73 C74 1.368(13)
C73 H73A 0.9300
C74 C75 1.328(13)
C74 H74A 0.9300
C75 C76 1.406(12)
C75 H75A 0.9300
C76 H76A 0.9300
C81 C82 1.375(10)
C81 C86 1.385(9)
C82 C83 1.398(11)
C82 H82A 0.9300
C83 C84 1.346(12)
C83 H83A 0.9300
C84 C85 1.365(11)
C84 H84A 0.9300
C85 C86 1.400(10)
C85 H85A 0.9300
C86 H86A 0.9300
C91 C92 1.391(8)
C91 C96 1.392(8)
C92 C93 1.372(8)
C92 H92A 0.9300
C93 C94 1.382(9)
C93 H93A 0.9300
C94 C95 1.387(9)
C94 H94A 0.9300
C95 C96 1.383(9)
C95 H95A 0.9300
C96 H96A 0.9300
C101 C102 1.383(9)
C101 C106 1.385(9)
C102 C103 1.396(10)
C102 H10A 0.9300
C103 C104 1.372(10)
C103 H10B 0.9300
C104 C105 1.371(10)
C104 H10C 0.9300
C105 C106 1.387(10)
C105 H10D 0.9300
C106 H10E 0.9300
